data_1010833
_chemical_name_systematic 'Dithallium silver hexanitrocobaltate'
_chemical_formula_structural 'Tl2 Ag Co (N O2)6'
_chemical_formula_sum 'Ag Co N6 O12 Tl2'
_publ_section_title 'Cobaltinitriti misti.'

loop_
_publ_author_name
'Ferrari, A'
'Coghi, L'
'Piovosi, N'

_journal_name_full 'Gazzetta Chimica Italiana'
_journal_coden_ASTM GCITA9
_journal_volume 70
_journal_year 1940
_journal_page_first 812
_journal_page_last 822
_cell_length_a 10.39
_cell_length_b 10.39
_cell_length_c 10.39
_cell_angle_alpha 90
_cell_angle_beta 90
_cell_angle_gamma 90
_cell_volume 1121.6
_cell_formula_units_Z 1

loop_
_atom_site_label
_atom_site_fract_x
_atom_site_fract_y
_atom_site_fract_z
? ? ? ?

_cod_database_code 1010833
